data_4333236
loop_
_publ_author_name
'Wang, Chao-Yu'
'Fu, Ching-Feng'
'Liu, Yi-Hong'
'Peng, Shei-Ming'
'Liu, Shiuh-Tzung'

_publ_section_title
;
 Synthesis of iridium pyridinyl N-heterocyclic carbene complexes and their
 catalytic activities on reduction of nitroarenes.
;
_journal_issue 14
_journal_name_full 'Inorganic chemistry'
_journal_page_first 5779
_journal_page_last 5786
_journal_paper_doi 10.1021/ic070330l
_journal_volume 46
_journal_year 2007
_chemical_formula_sum 'C19 H21 Ag I N3'
_chemical_formula_weight 526.16
_chemical_name_systematic
; 
 ? 
;
_space_group_IT_number 2
_symmetry_cell_setting triclinic
_symmetry_space_group_name_Hall '-P 1'
_symmetry_space_group_name_H-M 'P -1'
_atom_sites_solution_hydrogens geom
_atom_sites_solution_primary direct
_atom_sites_solution_secondary difmap
_audit_creation_method SHELXL-97
_cell_angle_alpha 91.2280(11)
_cell_angle_beta 91.6130(13)
_cell_angle_gamma 107.0510(11)
_cell_formula_units_Z 2
_cell_length_a 7.06980(10)
_cell_length_b 8.3572(2)
_cell_length_c 17.2918(4)
_cell_measurement_reflns_used 32159
_cell_measurement_temperature 295(2)
_cell_measurement_theta_max 27.5
_cell_measurement_theta_min 1
_cell_volume 975.90(4)
_computing_cell_refinement 'HKL Denzo & Scalepack (Otwinowski & Minor)'
_computing_data_collection 'COLLECT (Nonius BV)'
_computing_data_reduction 'HKL Denzo & Scalepack (Otwinowski & Minor)'
_computing_molecular_graphics SHELXTL
_computing_publication_material SHELXTL
_computing_structure_refinement 'SHELXL-97 (Sheldrick, 1997)'
_computing_structure_solution 'SHELXS-97 (Sheldrick, 1990)'
_diffrn_ambient_temperature 295(2)
_diffrn_measured_fraction_theta_full 0.985
_diffrn_measured_fraction_theta_max 0.985
_diffrn_measurement_method CCD
_diffrn_radiation_monochromator graphite
_diffrn_radiation_source 'fine-focus sealed tube'
_diffrn_radiation_type MoK\a
_diffrn_radiation_wavelength 0.71073
_diffrn_reflns_av_R_equivalents 0.0308
_diffrn_reflns_av_sigmaI/netI 0.0366
_diffrn_reflns_limit_h_max 9
_diffrn_reflns_limit_h_min -8
_diffrn_reflns_limit_k_max 10
_diffrn_reflns_limit_k_min -10
_diffrn_reflns_limit_l_max 22
_diffrn_reflns_limit_l_min -22
_diffrn_reflns_number 7316
_diffrn_reflns_theta_full 27.49
_diffrn_reflns_theta_max 27.49
_diffrn_reflns_theta_min 1.18
_exptl_absorpt_coefficient_mu 2.619
_exptl_absorpt_correction_T_max 0.775
_exptl_absorpt_correction_T_min 0.615
_exptl_absorpt_correction_type multi-scan
_exptl_absorpt_process_details
; 
multi-scan from symmetry-related measurements 
 Sortav (Blessing 1995) 
;
_exptl_crystal_density_diffrn 1.791
_exptl_crystal_density_method 'not measured'
_exptl_crystal_F_000 512
_exptl_crystal_size_max 0.20
_exptl_crystal_size_mid 0.15
_exptl_crystal_size_min 0.10
_refine_diff_density_max 0.690
_refine_diff_density_min -1.000
_refine_diff_density_rms 0.243
_refine_ls_extinction_coef 0.047(4)
_refine_ls_extinction_expression Fc^*^=kFc[1+0.001xFc^2^\l^3^/sin(2\q)]^-1/4^
_refine_ls_extinction_method SHELXL
_refine_ls_goodness_of_fit_ref 0.974
_refine_ls_hydrogen_treatment mixed
_refine_ls_matrix_type full
_refine_ls_number_parameters 218
_refine_ls_number_reflns 4402
_refine_ls_number_restraints 0
_refine_ls_restrained_S_all 0.974
_refine_ls_R_factor_all 0.0496
_refine_ls_R_factor_gt 0.0357
_refine_ls_shift/su_max 0.001
_refine_ls_shift/su_mean 0.000
_refine_ls_structure_factor_coef Fsqd
_refine_ls_weighting_details 'calc w=1/[\s^2^(Fo^2^)+(0.1000P)^2^+0.0000P] where P=(Fo^2^+2Fc^2^)/3'
_refine_ls_weighting_scheme calc
_refine_ls_wR_factor_gt 0.1138
_refine_ls_wR_factor_ref 0.1314
_reflns_number_gt 3553
_reflns_number_total 4402
_reflns_threshold_expression >2sigma(I)
_cod_data_source_file ic070330lsup1.cif
_cod_data_source_block ic10655
_cod_depositor_comments
;
The following automatic conversions were performed:

'_symmetry_cell_setting' value 'Triclinic' changed to 'triclinic'
according to /home/saulius/struct/CIF-dictionaries/cif_core.dic
dictionary named 'cif_core.dic' version 2.4.2 from 2011-04-26.

Automatic conversion script
Id: cif_fix_values 1891 2012-01-12 08:04:46Z andrius 

 Adding full bibliography for 4333236--4333238.cif.
;
_cod_original_sg_symbol_H-M P-1
_cod_database_code 4333236

loop_
_symmetry_equiv_pos_as_xyz
'x, y, z'
'-x, -y, -z'

loop_
_atom_site_label
_atom_site_type_symbol
_atom_site_fract_x
_atom_site_fract_y
_atom_site_fract_z
_atom_site_U_iso_or_equiv
_atom_site_adp_type
_atom_site_occupancy
_atom_site_symmetry_multiplicity
_atom_site_calc_flag
_atom_site_refinement_flags
I1 I 0.39095(3) 0.22089(3) 0.495174(16) 0.06335(16) Uani 1 1 d .
Ag1 Ag 0.28410(5) 0.50723(4) 0.456518(18) 0.06590(16) Uani 1 1 d .
N1 N -0.1229(4) 0.3780(4) 0.36295(18) 0.0556(7) Uani 1 1 d .
N2 N -0.0237(4) 0.6440(3) 0.36306(17) 0.0526(6) Uani 1 1 d .
N3 N 0.0851(4) 0.9684(3) 0.26200(16) 0.0506(6) Uani 1 1 d .
C1 C 0.0230(5) 0.5099(4) 0.3904(2) 0.0511(7) Uani 1 1 d .
C2 C -0.2591(6) 0.4254(6) 0.3189(3) 0.0681(10) Uani 1 1 d .
H2A H -0.3717 0.3554 0.2934 0.082 Uiso 1 1 calc R
C3 C -0.1985(6) 0.5925(6) 0.3195(3) 0.0679(10) Uani 1 1 d .
H3A H -0.2623 0.6615 0.2951 0.082 Uiso 1 1 calc R
C4 C 0.0927(6) 0.8178(4) 0.3795(2) 0.0574(9) Uani 1 1 d .
H4A H 0.1928 0.8214 0.4196 0.069 Uiso 1 1 calc R
H4B H 0.0069 0.8804 0.3986 0.069 Uiso 1 1 calc R
C5 C 0.1918(5) 0.8985(4) 0.30765(19) 0.0519(7) Uani 1 1 d .
C6 C 0.3839(6) 0.8998(5) 0.2934(2) 0.0620(9) Uani 1 1 d .
H6A H 0.4532 0.8501 0.3271 0.074 Uiso 1 1 calc R
C7 C 0.4704(6) 0.9769(6) 0.2278(2) 0.0700(10) Uani 1 1 d .
H7A H 0.5991 0.9798 0.2163 0.084 Uiso 1 1 calc R
C8 C 0.3606(5) 1.0499(5) 0.1796(2) 0.0624(9) Uani 1 1 d .
H8A H 0.4147 1.1019 0.1349 0.075 Uiso 1 1 calc R
C9 C 0.1703(5) 1.0442(4) 0.1986(2) 0.0515(7) Uani 1 1 d .
C10 C 0.0470(5) 1.1238(4) 0.1495(2) 0.0522(8) Uani 1 1 d .
C11 C 0.0745(6) 1.2953(5) 0.1555(2) 0.0614(9) Uani 1 1 d .
C12 C -0.0477(7) 1.3626(5) 0.1110(3) 0.0722(11) Uani 1 1 d .
H12A H -0.0300 1.4772 0.1153 0.087 Uiso 1 1 calc R
C13 C -0.1941(6) 1.2673(6) 0.0607(3) 0.0673(10) Uani 1 1 d .
C14 C -0.2185(6) 1.0975(6) 0.0555(3) 0.0660(10) Uani 1 1 d .
H14A H -0.3161 1.0311 0.0217 0.079 Uiso 1 1 calc R
C15 C -0.1015(5) 1.0223(5) 0.0992(2) 0.0582(8) Uani 1 1 d .
C16 C 0.2332(8) 1.4082(6) 0.2091(3) 0.0818(12) Uani 1 1 d .
H16A H 0.2294 1.5216 0.2053 0.123 Uiso 1 1 calc R
H16B H 0.3607 1.4012 0.1945 0.123 Uiso 1 1 calc R
H16C H 0.2102 1.3732 0.2614 0.123 Uiso 1 1 calc R
C17 C -0.3243(8) 1.3447(7) 0.0138(4) 0.0968(17) Uani 1 1 d .
H17A H -0.2863 1.4632 0.0248 0.145 Uiso 1 1 calc R
H17B H -0.4598 1.2960 0.0269 0.145 Uiso 1 1 calc R
H17C H -0.3101 1.3245 -0.0403 0.145 Uiso 1 1 calc R
C18 C -0.1376(7) 0.8353(5) 0.0922(3) 0.0718(10) Uani 1 1 d .
H18A H -0.2444 0.7880 0.0552 0.108 Uiso 1 1 calc R
H18B H -0.1715 0.7868 0.1416 0.108 Uiso 1 1 calc R
H18C H -0.0199 0.8121 0.0752 0.108 Uiso 1 1 calc R
C19 C -0.1361(7) 0.2031(5) 0.3783(3) 0.0713(11) Uani 1 1 d .
H19A H -0.0248 0.1994 0.4105 0.107 Uiso 1 1 calc R
H19B H -0.1360 0.1434 0.3303 0.107 Uiso 1 1 calc R
H19C H -0.2564 0.1521 0.4042 0.107 Uiso 1 1 calc R

loop_
_atom_site_aniso_label
_atom_site_aniso_U_11
_atom_site_aniso_U_22
_atom_site_aniso_U_33
_atom_site_aniso_U_23
_atom_site_aniso_U_13
_atom_site_aniso_U_12
I1 0.0559(2) 0.04499(19) 0.0885(3) 0.00443(13) -0.00604(13) 0.01437(12)
Ag1 0.0688(2) 0.0603(2) 0.0683(3) 0.00599(15) -0.00694(15) 0.01908(16)
N1 0.0547(15) 0.0412(14) 0.0696(19) 0.0050(13) 0.0025(13) 0.0117(12)
N2 0.0625(16) 0.0407(14) 0.0560(16) 0.0084(12) 0.0062(13) 0.0166(12)
N3 0.0579(15) 0.0407(14) 0.0536(15) 0.0063(11) 0.0083(12) 0.0141(12)
C1 0.0559(17) 0.0431(17) 0.0540(18) 0.0027(14) 0.0022(14) 0.0142(14)
C2 0.054(2) 0.065(2) 0.080(3) -0.001(2) -0.0085(18) 0.0121(18)
C3 0.067(2) 0.067(3) 0.073(3) 0.012(2) -0.0046(19) 0.0241(19)
C4 0.076(2) 0.0386(16) 0.058(2) 0.0054(14) 0.0087(17) 0.0170(16)
C5 0.0631(18) 0.0409(16) 0.0521(18) 0.0028(13) 0.0054(14) 0.0154(14)
C6 0.065(2) 0.061(2) 0.065(2) 0.0094(17) 0.0012(17) 0.0258(18)
C7 0.059(2) 0.082(3) 0.073(3) 0.007(2) 0.0126(18) 0.0246(19)
C8 0.061(2) 0.067(2) 0.060(2) 0.0132(17) 0.0164(16) 0.0183(17)
C9 0.0581(18) 0.0443(17) 0.0510(18) 0.0033(14) 0.0054(14) 0.0128(14)
C10 0.0570(18) 0.0489(18) 0.0527(18) 0.0103(14) 0.0097(15) 0.0177(15)
C11 0.066(2) 0.052(2) 0.064(2) 0.0084(16) 0.0103(18) 0.0130(17)
C12 0.077(3) 0.056(2) 0.088(3) 0.023(2) 0.015(2) 0.023(2)
C13 0.062(2) 0.066(2) 0.077(3) 0.026(2) 0.0146(19) 0.0204(19)
C14 0.054(2) 0.072(3) 0.070(2) 0.014(2) 0.0022(18) 0.0134(18)
C15 0.0564(19) 0.055(2) 0.063(2) 0.0053(16) 0.0077(16) 0.0155(16)
C16 0.100(3) 0.057(2) 0.085(3) -0.007(2) -0.014(2) 0.020(2)
C17 0.079(3) 0.090(4) 0.123(4) 0.045(3) -0.007(3) 0.025(3)
C18 0.070(2) 0.058(2) 0.085(3) 0.002(2) -0.002(2) 0.0147(19)
C19 0.069(2) 0.0387(18) 0.105(3) 0.004(2) 0.006(2) 0.0122(17)

loop_
_atom_type_symbol
_atom_type_description
_atom_type_scat_dispersion_real
_atom_type_scat_dispersion_imag
_atom_type_scat_source
C C 0.0033 0.0016 'International Tables Vol C Tables 4.2.6.8 and 6.1.1.4'
H H 0.0000 0.0000 'International Tables Vol C Tables 4.2.6.8 and 6.1.1.4'
N N 0.0061 0.0033 'International Tables Vol C Tables 4.2.6.8 and 6.1.1.4'
Ag Ag -0.8971 1.1015 'International Tables Vol C Tables 4.2.6.8 and 6.1.1.4'
I I -0.4742 1.8119 'International Tables Vol C Tables 4.2.6.8 and 6.1.1.4'

loop_
_geom_angle_atom_site_label_1
_geom_angle_atom_site_label_2
_geom_angle_atom_site_label_3
_geom_angle
_geom_angle_site_symmetry_3
Ag1 I1 Ag1 74.626(12) 2_666
C1 Ag1 I1 125.68(9) .
C1 Ag1 I1 128.49(9) 2_666
I1 Ag1 I1 105.375(11) 2_666
C1 N1 C2 111.8(3) .
C1 N1 C19 124.4(3) .
C2 N1 C19 123.8(3) .
C1 N2 C3 110.0(3) .
C1 N2 C4 124.4(3) .
C3 N2 C4 125.6(3) .
C5 N3 C9 117.6(3) .
N1 C1 N2 104.7(3) .
N1 C1 Ag1 127.4(2) .
N2 C1 Ag1 127.7(2) .
C3 C2 N1 106.2(4) .
C2 C3 N2 107.3(4) .
N2 C4 C5 111.1(3) .
N3 C5 C6 123.8(3) .
N3 C5 C4 116.2(3) .
C6 C5 C4 120.1(3) .
C7 C6 C5 118.4(4) .
C6 C7 C8 118.5(4) .
C9 C8 C7 119.3(3) .
N3 C9 C8 122.4(3) .
N3 C9 C10 116.1(3) .
C8 C9 C10 121.5(3) .
C11 C10 C15 120.3(3) .
C11 C10 C9 120.4(3) .
C15 C10 C9 119.3(3) .
C12 C11 C10 118.5(4) .
C12 C11 C16 120.0(4) .
C10 C11 C16 121.6(4) .
C13 C12 C11 123.0(4) .
C12 C13 C14 117.6(4) .
C12 C13 C17 121.4(4) .
C14 C13 C17 121.0(5) .
C13 C14 C15 122.1(4) .
C14 C15 C10 118.6(4) .
C14 C15 C18 119.7(4) .
C10 C15 C18 121.7(4) .

loop_
_geom_bond_atom_site_label_1
_geom_bond_atom_site_label_2
_geom_bond_distance
_geom_bond_site_symmetry_2
I1 Ag1 2.8007(4) .
I1 Ag1 2.8085(4) 2_666
Ag1 C1 2.150(3) .
Ag1 I1 2.8085(4) 2_666
N1 C1 1.337(4) .
N1 C2 1.364(5) .
N1 C19 1.467(5) .
N2 C1 1.348(4) .
N2 C3 1.379(5) .
N2 C4 1.462(5) .
N3 C5 1.334(4) .
N3 C9 1.345(4) .
C2 C3 1.335(6) .
C4 C5 1.516(5) .
C5 C6 1.384(5) .
C6 C7 1.383(5) .
C7 C8 1.391(6) .
C8 C9 1.382(5) .
C9 C10 1.499(5) .
C10 C11 1.391(5) .
C10 C15 1.404(6) .
C11 C12 1.385(6) .
C11 C16 1.513(6) .
C12 C13 1.377(7) .
C13 C14 1.379(6) .
C13 C17 1.502(6) .
C14 C15 1.393(6) .
C15 C18 1.510(6) .
